data_2006757
loop_
_publ_author_name
'Tomlin, David W.'
'Cooper, Thomas M.'
'Cline, Stephen M.'
'Hughes, John M.'
'Adams, W. Wade'

_publ_section_title
;
 Cadmium Glutamate Dihydrate
;
_journal_issue 12
_journal_name_full 'Acta Crystallographica Section C'
_journal_page_first 1815
_journal_page_last 1816
_journal_paper_doi 10.1107/S0108270197009426
_journal_volume 53
_journal_year 1997
_chemical_formula_iupac '[Cd (C5 H7 O4)(H2 O1)], H2 O1'
_chemical_formula_sum 'C5 H11 Cd N O6'
_chemical_formula_weight 293.55
_chemical_name_systematic 'cadmium glutamate dihydrate'
_space_group_IT_number 19
_symmetry_cell_setting orthorhombic
_symmetry_space_group_name_Hall 'P 2ac 2ab'
_symmetry_space_group_name_H-M 'P 21 21 21'
_cell_angle_alpha 90
_cell_angle_beta 90
_cell_angle_gamma 90
_cell_formula_units_Z 4
_cell_length_a 11.5747(13)
_cell_length_b 10.7639(7)
_cell_length_c 7.2556(7)
_cell_measurement_reflns_used 25
_cell_measurement_temperature 296
_cell_measurement_theta_max 25.88
_cell_measurement_theta_min 10.88
_cell_volume 903.97(15)
_computing_cell_refinement 'CAD-4 Software'
_computing_data_collection 'CAD-4 Software (Enraf-Nonius, 1989)'
_computing_data_reduction 'CAD-4 SDP (Frenz, 1978)'
_computing_molecular_graphics 'Xtal3.4 ORTEP (Hall, Flack & Stewart, 1995)'
_computing_publication_material 'Xtal3.4 BONDLA CIFIO'
_computing_structure_refinement 'CAD-4 SDP'
_computing_structure_solution 'CAD-4 SDP'
_diffrn_ambient_temperature 296
_diffrn_measurement_device_type 'Enraf-Nonius CAD-4'
_diffrn_measurement_method \q/2\q
_diffrn_radiation_source xray_tube
_diffrn_radiation_type Mo
_diffrn_radiation_wavelength 0.71073
_diffrn_reflns_av_sigmaI/netI .013
_diffrn_reflns_limit_h_max 15
_diffrn_reflns_limit_h_min 0
_diffrn_reflns_limit_k_max 14
_diffrn_reflns_limit_k_min 0
_diffrn_reflns_limit_l_max 9
_diffrn_reflns_limit_l_min 0
_diffrn_reflns_number 1063
_diffrn_reflns_reduction_process perpendicular_monochr_Lp
_diffrn_reflns_theta_max 27.96
_diffrn_reflns_theta_min 2.58
_diffrn_standards_decay_% <3
_diffrn_standards_interval_time 240
_diffrn_standards_number 3
_exptl_absorpt_coefficient_mu 2.41
_exptl_absorpt_correction_T_max 0.48
_exptl_absorpt_correction_T_min 0.37
_exptl_absorpt_correction_type '\y scan (SDP/PDP; Enraf-Nonius, 1985)'
_exptl_crystal_colour colorless
_exptl_crystal_density_diffrn 2.157
_exptl_crystal_density_method 'not measured'
_exptl_crystal_description prismatic
_exptl_crystal_F_000 576
_exptl_crystal_size_max 0.40
_exptl_crystal_size_mid 0.30
_exptl_crystal_size_min 0.30
_refine_diff_density_max 0.36
_refine_diff_density_min -0.36
_refine_ls_extinction_method none
_refine_ls_goodness_of_fit_ref 0.91
_refine_ls_hydrogen_treatment refxyz
_refine_ls_matrix_type full
_refine_ls_number_parameters 152
_refine_ls_number_reflns 1019
_refine_ls_R_factor_gt 0.014
_refine_ls_shift/esd_max 0.00
_refine_ls_shift/esd_mean 0.00
_refine_ls_structure_factor_coef F
_refine_ls_weighting_details 'w = 1/\s^2^'
_refine_ls_weighting_scheme calc
_refine_ls_wR_factor_ref 0.020
_reflns_number_gt 1019
_reflns_number_total 1063
_reflns_threshold_expression I>3\s(I)
_cod_data_source_file bk1343.cif
_cod_data_source_block glutamate
_cod_depositor_comments
;
 Changing the _atom_site_occupancy data item value from '?' to '1'
 for all fully occupied atom sites.

 Antanas Vaitkus,
 2017-02-13
;
_cod_database_code 2006757

loop_
_symmetry_equiv_pos_as_xyz
+x,+y,+z
1/2-x,-y,1/2+z
1/2+x,1/2-y,-z
-x,1/2+y,1/2-z

loop_
_atom_site_label
_atom_site_fract_x
_atom_site_fract_y
_atom_site_fract_z
_atom_site_adp_type
_atom_site_occupancy
_atom_site_disorder_assembly
_atom_site_disorder_group
Cd .79094(2) .31636(2) .63940(2) ? 1 ? ?
C1 .6499(2) .5379(3) .7856(4) ? 1 ? ?
C2 .5568(2) .4673(3) .6788(4) ? 1 ? ?
C3 .4681(2) .4144(3) .8142(4) ? 1 ? ?
C4 .5197(2) .3252(3) .9536(4) ? 1 ? ?
C5 .4311(3) .2722(3) 1.0872(4) ? 1 ? ?
N .6060(2) .3700(2) .5605(3) ? 1 ? ?
O1 .7534(2) .5024(3) .7778(3) ? 1 ? ?
O2 .6147(2) .6275(2) .8808(3) ? 1 ? ?
O3 .4688(2) .2115(2) 1.2244(3) ? 1 ? ?
O4 .3251(2) .2872(2) 1.0650(3) ? 1 ? ?
O5 .7685(3) .1180(2) .5462(3) ? 1 ? ?
O6 .6809(2) .1068(2) 1.1992(3) ? 1 ? ?
H1 .521(4) .523(4) .606(5) ? 1 ? ?
H2 .432(4) .497(4) .879(5) ? 1 ? ?
H3 .408(4) .383(5) .756(6) ? 1 ? ?
H4 .584(4) .365(5) 1.023(5) ? 1 ? ?
H5 .559(4) .251(4) .903(6) ? 1 ? ?
H6 .611(4) .393(4) .461(5) ? 1 ? ?
H7 .557(4) .311(4) .541(5) ? 1 ? ?
H8 .786(4) .071(5) .585(7) ? 1 ? ?
H9 .740(4) .109(5) .456(6) ? 1 ? ?
H10 .715(4) .135(6) .149(5) ? 1 ? ?
H11 .611(4) .133(5) .209(6) ? 1 ? ?

loop_
_atom_site_aniso_label
_atom_site_aniso_U_11
_atom_site_aniso_U_22
_atom_site_aniso_U_33
_atom_site_aniso_U_12
_atom_site_aniso_U_13
_atom_site_aniso_U_23
Cd .02137(8) .02439(9) .02353(8) .00201(8) -.00249(8) .00071(8)
C1 .0280(10) .0210(10) .0170(10) -.0030(10) -.0020(10) .0020(10)
C2 .0200(10) .0220(10) .0240(10) .0000(10) -.0020(10) .0030(10)
C3 .0200(10) .0320(10) .0280(10) .0000(10) .0020(10) .0040(10)
C4 .0230(10) .0370(10) .0340(10) -.0010(10) .0050(10) .0100(10)
C5 .0270(10) .0310(10) .0280(10) -.0050(10) .0040(10) .0010(10)
N .0240(10) .0310(10) .0192(9) -.0030(10) .0000(10) -.0030(10)
O1 .0245(8) .0308(9) .0380(10) .0001(8) -.0078(9) -.0100(10)
O2 .0360(10) .0284(9) .0290(9) .0036(9) -.0040(10) -.0065(9)
O3 .0270(10) .0530(10) .0340(10) .0030(10) .0060(10) .0180(10)
O4 .0238(9) .0500(10) .0340(10) -.0010(10) .0031(9) .0120(10)
O5 .087(2) .0280(10) .0360(10) -.0080(10) -.0170(10) .0030(10)
O6 .0310(10) .0380(10) .0380(10) .0060(10) .0020(10) .0050(10)

loop_
_atom_type_symbol
_atom_type_scat_dispersion_real
_atom_type_scat_dispersion_imag
_atom_type_scat_source
Cd -1.005 1.202
;International Tables for X-ray Crystallography (1974, Vol. IV,
Tables 2.2B and 2.3.1
;
C .002 .002
;International Tables for X-ray Crystallography (1974, Vol. IV,
Tables 2.2B and 2.3.1
;
H 0 0
;International Tables for X-ray Crystallography (1974, Vol. IV,
Tables 2.2B and 2.3.1
;
N .004 .003
;International Tables for X-ray Crystallography (1974, Vol. IV,
Tables 2.2B and 2.3.1
;
O .008 .006
;International Tables for X-ray Crystallography (1974, Vol. IV,
Tables 2.2B and 2.3.1
;

loop_
_geom_angle_atom_site_label_1
_geom_angle_atom_site_label_2
_geom_angle_atom_site_label_3
_geom_angle_site_symmetry_1
_geom_angle_site_symmetry_3
_geom_angle
_geom_angle_publ_flag
O2 Cd O5 2_664 . 93.40(10) n
O2 Cd O1 2_664 . 102.90(10) n
O2 Cd N 2_664 . 100.20(10) n
O2 Cd O3 2_664 3_556 87.70(10) n
O5 Cd O1 . . 160.30(10) n
O5 Cd N . . 93.20(10) n
O5 Cd O3 . 3_556 96.20(10) n
O1 Cd N . . 73.20(10) n
O1 Cd O3 . 3_556 95.50(10) n
N Cd O3 . 3_556 167.30(10) n
O2 C1 O1 . . 124.6(3) y
O2 C1 C2 . . 115.6(2) n
O1 C1 C2 . . 119.8(2) n
H1 C2 N . . 108(3) n
H1 C2 C3 . . 108(3) n
N C2 C1 . . 112.1(2) y
N C2 C3 . . 111.7(2) y
C1 C2 C3 . . 109.4(2) y
H3 C3 H2 . . 103(4) n
H3 C3 C4 . . 113(3) n
H3 C3 C2 . . 111(3) n
H2 C3 C4 . . 112(2) n
H2 C3 C2 . . 103(2) n
C4 C3 C2 . . 113.5(2) y
H5 C4 H4 . . 101(4) n
H5 C4 C3 . . 116(3) n
H5 C4 C5 . . 104(3) n
H4 C4 C3 . . 111(3) n
H4 C4 C5 . . 110(2) n
C3 C4 C5 . . 113.4(2) y
O4 C5 O3 . . 120.4(3) y
O4 C5 C4 . . 122.1(3) n
O3 C5 C4 . . 117.5(3) n
H6 N H7 . . 98(4) n
H6 N C2 . . 110(3) n
H6 N Cd . . 104(3) n
H7 N C2 . . 111(3) n
H7 N Cd . . 118(3) n
C2 N Cd . . 113.4(2) n
C1 O1 Cd . . 117.9(2) n
C1 O2 Cd . 2_665 120.4(2) n
C5 O3 Cd . 3_456 95.5(2) n
H8 O5 H9 . . 117(6) n
H8 O5 Cd . . 127(5) n
H9 O5 Cd . . 116(4) n
H10 O6 H11 . . 119(6) n

loop_
_geom_bond_atom_site_label_1
_geom_bond_atom_site_label_2
_geom_bond_site_symmetry_1
_geom_bond_site_symmetry_2
_geom_bond_distance
_geom_bond_publ_flag
Cd N . . 2.290(2) y
Cd O1 . . 2.282(3) y
Cd O2 . 2_664 2.254(2) y
Cd O3 . 3_556 2.303(2) y
Cd O4 . . 2.449(2) y
Cd O5 . . 2.255(2) y
C1 O2 . . 1.254(3) y
C1 O1 . . 1.259(4) y
C1 C2 . . 1.531(4) n
C2 H1 . . .90(4) n
C2 N . . 1.469(4) y
C2 C3 . . 1.531(4) n
C3 H3 . . .88(5) n
C3 H2 . . 1.09(4) n
C3 C4 . . 1.517(4) n
C4 H5 . . .99(4) n
C4 H4 . . 1.00(5) n
C4 C5 . . 1.522(4) n
C5 O4 . . 1.248(4) n
C5 O3 . . 1.268(4) n
N H6 . . .77(4) n
N H7 . . .86(4) n
O5 H8 . . .62(5) n
O5 H9 . . .74(4) n
O6 H10 . . .62(5) n
O6 H11 . . .86(4) n

loop_
_geom_hbond_atom_site_label_D
_geom_hbond_atom_site_label_H
_geom_hbond_atom_site_label_A
_geom_hbond_site_symmetry_A
_geom_hbond_distance_DH
_geom_hbond_distance_HA
_geom_hbond_distance_DA
_geom_hbond_publ_flag
O5 H8 O6 . 0.61(5) 2.12(5) 2.726(3) yes
O5 H9 O6 2_655 0.74(4) 1.99(4) 2.717(3) yes
O6 H10 O4 3_555 0.62(4) 2.14(5) 2.786(3) yes
O6 H11 O3 . 0.86(5) 1.85(5) 2.708(3) yes
N H6 O1 2_664 0.77(4) 2.34(4) 2.957(3) yes
